data_4064702
loop_
_publ_author_name
'Xu, Bin'
'Huang, Lingling'
'Yang, Zijian'
'Yao, Yingming'
'Zhang, Yong'
'Shen, Qi'

_publ_section_title
;
 Synthesis and Structural Diversity of Heterobimetallic
 Lanthanide--Potassium Complexes and Catalytic Activity for Amidation of
 Aldehydes with Amines
;
_journal_issue 13
_journal_name_full Organometallics
_journal_page_first 3588
_journal_paper_doi 10.1021/om200283j
_journal_volume 30
_journal_year 2011
_chemical_absolute_configuration unk
_chemical_formula_moiety 'C108 H152 K La2 O12, C24 H48 O6 K'
_chemical_formula_sum 'C132 H200 K2 La2 O18'
_chemical_formula_weight 2430.94
_chemical_name_systematic
; 
 ? 
;
_space_group_IT_number 20
_symmetry_cell_setting orthorhombic
_symmetry_Int_Tables_number 20
_symmetry_space_group_name_Hall 'C 2c 2'
_symmetry_space_group_name_H-M 'C 2 2 21'
_atom_sites_solution_hydrogens geom
_atom_sites_solution_primary direct
_atom_sites_solution_secondary difmap
_audit_creation_method SHELXL-97
_cell_angle_alpha 90.00
_cell_angle_beta 90.00
_cell_angle_gamma 90.00
_cell_formula_units_Z 4
_cell_length_a 23.8228(19)
_cell_length_b 24.848(2)
_cell_length_c 24.213(2)
_cell_measurement_reflns_used 25954
_cell_measurement_temperature 193(2)
_cell_measurement_theta_max 25.3
_cell_measurement_theta_min 3.0
_cell_volume 14333(2)
_computing_cell_refinement CrystalClear
_computing_data_collection CrystalClear
_computing_data_reduction CrystalStructure
_computing_structure_refinement 'SHELXL-97 (Sheldrick, 1997)'
_computing_structure_solution 'SHELXS-97 (Sheldrick, 1990)'
_diffrn_ambient_temperature 193(2)
_diffrn_detector_area_resol_mean 7.31
_diffrn_measured_fraction_theta_full 0.997
_diffrn_measured_fraction_theta_max 0.997
_diffrn_measurement_device_type 'Rigaku Mercury'
_diffrn_measurement_method \w
_diffrn_radiation_monochromator graphite
_diffrn_radiation_source 'fine-focus sealed tube'
_diffrn_radiation_type MoK\a
_diffrn_radiation_wavelength 0.71070
_diffrn_reflns_av_R_equivalents 0.0876
_diffrn_reflns_av_sigmaI/netI 0.0711
_diffrn_reflns_limit_h_max 28
_diffrn_reflns_limit_h_min -28
_diffrn_reflns_limit_k_max 29
_diffrn_reflns_limit_k_min -26
_diffrn_reflns_limit_l_max 27
_diffrn_reflns_limit_l_min -29
_diffrn_reflns_number 70550
_diffrn_reflns_theta_full 25.35
_diffrn_reflns_theta_max 25.35
_diffrn_reflns_theta_min 3.01
_exptl_absorpt_coefficient_mu 0.701
_exptl_absorpt_correction_T_max 0.907
_exptl_absorpt_correction_T_min 0.689
_exptl_absorpt_correction_type multi-scan
_exptl_absorpt_process_details 'Jacobson, R. (1998) Private communication'
_exptl_crystal_colour colorless
_exptl_crystal_density_diffrn 1.127
_exptl_crystal_density_method 'not measured'
_exptl_crystal_description block
_exptl_crystal_F_000 5152
_exptl_crystal_size_max 0.53
_exptl_crystal_size_mid 0.40
_exptl_crystal_size_min 0.14
_refine_diff_density_max 0.956
_refine_diff_density_min -0.678
_refine_diff_density_rms 0.125
_refine_ls_abs_structure_details 'Flack H D (1983), Acta Cryst. A39, 876-881'
_refine_ls_abs_structure_Flack 0.10(3)
_refine_ls_extinction_method none
_refine_ls_goodness_of_fit_ref 1.169
_refine_ls_hydrogen_treatment constr
_refine_ls_matrix_type full
_refine_ls_number_parameters 650
_refine_ls_number_reflns 13113
_refine_ls_number_restraints 18
_refine_ls_restrained_S_all 1.172
_refine_ls_R_factor_all 0.0998
_refine_ls_R_factor_gt 0.0870
_refine_ls_shift/su_max 0.003
_refine_ls_shift/su_mean 0.000
_refine_ls_structure_factor_coef Fsqd
_refine_ls_weighting_details 'calc w=1/[\s^2^(Fo^2^)+(0.1243P)^2^+21.5815P] where P=(Fo^2^+2Fc^2^)/3'
_refine_ls_weighting_scheme calc
_refine_ls_wR_factor_gt 0.2233
_refine_ls_wR_factor_ref 0.2312
_reflns_number_gt 11359
_reflns_number_total 13113
_reflns_threshold_expression >2sigma(I)
_cod_data_source_file om200283j_si_002.cif
_cod_data_source_block complex1
_cod_database_code 4064702

loop_
_symmetry_equiv_pos_as_xyz
'x, y, z'
'x, -y, -z'
'-x, y, -z+1/2'
'-x, -y, z+1/2'
'x+1/2, y+1/2, z'
'x+1/2, -y+1/2, -z'
'-x+1/2, y+1/2, -z+1/2'
'-x+1/2, -y+1/2, z+1/2'

loop_
_atom_site_label
_atom_site_type_symbol
_atom_site_fract_x
_atom_site_fract_y
_atom_site_fract_z
_atom_site_U_iso_or_equiv
_atom_site_adp_type
_atom_site_occupancy
_atom_site_symmetry_multiplicity
_atom_site_calc_flag
_atom_site_refinement_flags
La1 La 0.30903(2) 0.391686(18) 0.378485(19) 0.04612(17) Uani 1 1 d .
K1 K 0.31260(13) 0.5000 0.5000 0.0489(6) Uani 1 2 d S
K2 K 0.86539(15) 0.5000 0.5000 0.0695(9) Uani 1 2 d S
O1 O 0.3799(3) 0.3357(3) 0.4099(3) 0.0549(16) Uani 1 1 d .
O2 O 0.2700(3) 0.3983(3) 0.4647(2) 0.0530(15) Uani 1 1 d .
O3 O 0.2332(3) 0.4281(2) 0.3300(2) 0.0508(15) Uani 1 1 d .
O4 O 0.3556(3) 0.4712(2) 0.4015(2) 0.0467(14) Uani 1 1 d .
O5 O 0.3471(4) 0.3849(4) 0.2767(3) 0.089(3) Uani 1 1 d .
O6 O 0.2640(4) 0.2955(3) 0.3669(4) 0.089(3) Uani 1 1 d .
O7 O 0.9514(4) 0.5025(5) 0.5746(5) 0.116(4) Uani 1 1 d .
O8 O 0.7906(5) 0.4787(5) 0.5806(4) 0.122(4) Uani 1 1 d D
O9 O 0.8540(6) 0.6040(6) 0.5149(6) 0.136(4) Uiso 1 1 d D
C1 C 0.4125(4) 0.3110(4) 0.4476(4) 0.050(2) Uani 1 1 d .
C2 C 0.4475(4) 0.2677(5) 0.4334(5) 0.063(3) Uani 1 1 d .
C3 C 0.4789(5) 0.2431(5) 0.4740(5) 0.079(4) Uani 1 1 d .
H3 H 0.5025 0.2138 0.4643 0.095 Uiso 1 1 calc R
C4 C 0.4772(6) 0.2594(6) 0.5274(5) 0.089(4) Uani 1 1 d .
C5 C 0.4422(4) 0.3021(6) 0.5416(5) 0.079(4) Uani 1 1 d .
H5 H 0.4405 0.3139 0.5789 0.095 Uiso 1 1 calc R
C6 C 0.4107(4) 0.3270(4) 0.5028(4) 0.054(2) Uani 1 1 d .
C7 C 0.2670(4) 0.3693(3) 0.5119(4) 0.044(2) Uani 1 1 d .
C8 C 0.2126(4) 0.3545(3) 0.5339(4) 0.048(2) Uani 1 1 d .
C9 C 0.2123(4) 0.3235(4) 0.5832(4) 0.052(2) Uani 1 1 d .
H9 H 0.1773 0.3117 0.5977 0.063 Uiso 1 1 calc R
C10 C 0.2607(5) 0.3101(4) 0.6108(4) 0.060(3) Uani 1 1 d .
C11 C 0.3126(5) 0.3267(3) 0.5893(3) 0.052(2) Uani 1 1 d .
H11 H 0.3459 0.3178 0.6088 0.062 Uiso 1 1 calc R
C12 C 0.3170(4) 0.3557(3) 0.5405(4) 0.046(2) Uani 1 1 d .
C13 C 0.3736(4) 0.3740(4) 0.5201(4) 0.045(2) Uani 1 1 d .
H13A H 0.3926 0.3945 0.5497 0.054 Uiso 1 1 calc R
H13B H 0.3683 0.3984 0.4882 0.054 Uiso 1 1 calc R
C14 C 0.4541(5) 0.2491(5) 0.3721(5) 0.078(3) Uani 1 1 d .
C15 C 0.4990(8) 0.2026(6) 0.3661(7) 0.129(7) Uani 1 1 d .
H15A H 0.4888 0.1726 0.3903 0.194 Uiso 1 1 calc R
H15B H 0.5361 0.2163 0.3766 0.194 Uiso 1 1 calc R
H15C H 0.5000 0.1901 0.3277 0.194 Uiso 1 1 calc R
C16 C 0.4775(7) 0.2951(6) 0.3379(6) 0.096(5) Uani 1 1 d .
H16A H 0.4798 0.2842 0.2991 0.144 Uiso 1 1 calc R
H16B H 0.5151 0.3044 0.3514 0.144 Uiso 1 1 calc R
H16C H 0.4529 0.3265 0.3413 0.144 Uiso 1 1 calc R
C17 C 0.3999(7) 0.2291(6) 0.3479(7) 0.103(5) Uani 1 1 d .
H17A H 0.3722 0.2582 0.3479 0.155 Uiso 1 1 calc R
H17B H 0.3858 0.1990 0.3701 0.155 Uiso 1 1 calc R
H17C H 0.4063 0.2169 0.3099 0.155 Uiso 1 1 calc R
C18 C 0.5131(8) 0.2280(10) 0.5717(8) 0.158(9) Uani 1 1 d .
H18A H 0.5240 0.1928 0.5568 0.236 Uiso 1 1 calc R
H18B H 0.4908 0.2229 0.6053 0.236 Uiso 1 1 calc R
H18C H 0.5469 0.2488 0.5805 0.236 Uiso 1 1 calc R
C19 C 0.1573(4) 0.3727(4) 0.5091(4) 0.058(3) Uani 1 1 d .
C20 C 0.1059(5) 0.3545(5) 0.5409(5) 0.076(3) Uani 1 1 d .
H20A H 0.1056 0.3151 0.5432 0.114 Uiso 1 1 calc R
H20B H 0.0720 0.3668 0.5218 0.114 Uiso 1 1 calc R
H20C H 0.1068 0.3698 0.5782 0.114 Uiso 1 1 calc R
C21 C 0.1566(5) 0.4335(5) 0.5020(7) 0.096(5) Uani 1 1 d .
H21A H 0.1599 0.4507 0.5383 0.144 Uiso 1 1 calc R
H21B H 0.1213 0.4444 0.4845 0.144 Uiso 1 1 calc R
H21C H 0.1882 0.4444 0.4787 0.144 Uiso 1 1 calc R
C22 C 0.1507(5) 0.3486(7) 0.4492(5) 0.090(4) Uani 1 1 d .
H22A H 0.1827 0.3597 0.4264 0.135 Uiso 1 1 calc R
H22B H 0.1159 0.3620 0.4325 0.135 Uiso 1 1 calc R
H22C H 0.1495 0.3093 0.4513 0.135 Uiso 1 1 calc R
C23 C 0.2583(8) 0.2801(6) 0.6668(5) 0.106(6) Uani 1 1 d .
H23A H 0.2319 0.2985 0.6914 0.159 Uiso 1 1 calc R
H23B H 0.2958 0.2799 0.6836 0.159 Uiso 1 1 calc R
H23C H 0.2458 0.2430 0.6607 0.159 Uiso 1 1 calc R
C24 C 0.1996(4) 0.4686(4) 0.3117(4) 0.052(2) Uani 1 1 d .
C25 C 0.1553(4) 0.4590(4) 0.2742(4) 0.052(2) Uani 1 1 d .
C26 C 0.1250(4) 0.5033(4) 0.2568(4) 0.057(3) Uani 1 1 d .
H26 H 0.0969 0.4979 0.2295 0.069 Uiso 1 1 calc R
C27 C 0.1330(4) 0.5552(4) 0.2767(4) 0.056(2) Uani 1 1 d .
C28 C 0.1770(4) 0.5632(4) 0.3127(4) 0.058(3) Uani 1 1 d .
H28 H 0.1851 0.5984 0.3258 0.069 Uiso 1 1 calc R
C29 C 0.2094(4) 0.5202(4) 0.3297(3) 0.045(2) Uani 1 1 d .
C30 C 0.3630(3) 0.5109(3) 0.3646(3) 0.0394(19) Uani 1 1 d .
C31 C 0.4162(4) 0.5262(4) 0.3440(4) 0.049(2) Uani 1 1 d .
C32 C 0.4209(5) 0.5646(5) 0.3046(4) 0.064(3) Uani 1 1 d .
H32 H 0.4570 0.5754 0.2922 0.077 Uiso 1 1 calc R
C33 C 0.3728(5) 0.5887(5) 0.2819(5) 0.074(3) Uani 1 1 d .
C34 C 0.3223(5) 0.5770(4) 0.3040(4) 0.066(3) Uani 1 1 d .
H34 H 0.2901 0.5958 0.2912 0.079 Uiso 1 1 calc R
C35 C 0.3158(4) 0.5391(3) 0.3439(3) 0.047(2) Uani 1 1 d .
C36 C 0.2579(4) 0.5315(4) 0.3702(4) 0.052(2) Uani 1 1 d .
H36A H 0.2486 0.5643 0.3915 0.063 Uiso 1 1 calc R
H36B H 0.2601 0.5012 0.3967 0.063 Uiso 1 1 calc R
C37 C 0.1417(5) 0.4022(5) 0.2532(5) 0.067(3) Uani 1 1 d .
C38 C 0.0917(5) 0.4034(5) 0.2110(5) 0.082(4) Uani 1 1 d .
H38A H 0.1047 0.4184 0.1759 0.123 Uiso 1 1 calc R
H38B H 0.0614 0.4259 0.2258 0.123 Uiso 1 1 calc R
H38C H 0.0778 0.3668 0.2051 0.123 Uiso 1 1 calc R
C39 C 0.1900(5) 0.3791(5) 0.2229(5) 0.076(3) Uani 1 1 d .
H39A H 0.2243 0.3837 0.2448 0.115 Uiso 1 1 calc R
H39B H 0.1942 0.3976 0.1874 0.115 Uiso 1 1 calc R
H39C H 0.1834 0.3407 0.2164 0.115 Uiso 1 1 calc R
C40 C 0.1268(6) 0.3653(5) 0.3015(5) 0.082(4) Uani 1 1 d .
H40A H 0.1205 0.3287 0.2878 0.124 Uiso 1 1 calc R
H40B H 0.0926 0.3785 0.3195 0.124 Uiso 1 1 calc R
H40C H 0.1578 0.3651 0.3282 0.124 Uiso 1 1 calc R
C41 C 0.0976(5) 0.6026(5) 0.2564(5) 0.081(3) Uani 1 1 d .
H41A H 0.1222 0.6327 0.2469 0.122 Uiso 1 1 calc R
H41B H 0.0715 0.6136 0.2856 0.122 Uiso 1 1 calc R
H41C H 0.0762 0.5916 0.2237 0.122 Uiso 1 1 calc R
C42 C 0.4697(4) 0.4995(4) 0.3666(4) 0.055(2) Uani 1 1 d .
C43 C 0.5247(4) 0.5260(5) 0.3462(5) 0.072(3) Uani 1 1 d .
H43A H 0.5270 0.5232 0.3058 0.108 Uiso 1 1 calc R
H43B H 0.5570 0.5076 0.3628 0.108 Uiso 1 1 calc R
H43C H 0.5251 0.5640 0.3569 0.108 Uiso 1 1 calc R
C44 C 0.4712(4) 0.5050(6) 0.4310(4) 0.067(3) Uani 1 1 d .
H44A H 0.4687 0.5432 0.4411 0.100 Uiso 1 1 calc R
H44B H 0.5064 0.4900 0.4451 0.100 Uiso 1 1 calc R
H44C H 0.4394 0.4855 0.4470 0.100 Uiso 1 1 calc R
C45 C 0.4725(5) 0.4399(4) 0.3506(6) 0.074(3) Uani 1 1 d .
H45A H 0.4404 0.4208 0.3666 0.111 Uiso 1 1 calc R
H45B H 0.5074 0.4242 0.3646 0.111 Uiso 1 1 calc R
H45C H 0.4715 0.4365 0.3102 0.111 Uiso 1 1 calc R
C46 C 0.3772(7) 0.6310(8) 0.2334(7) 0.136(8) Uani 1 1 d .
H46A H 0.3402 0.6359 0.2164 0.204 Uiso 1 1 calc R
H46B H 0.4037 0.6180 0.2055 0.204 Uiso 1 1 calc R
H46C H 0.3904 0.6655 0.2481 0.204 Uiso 1 1 calc R
C47 C 0.3637(9) 0.3395(7) 0.2463(5) 0.118(3) Uani 1 1 d D
H47A H 0.3381 0.3089 0.2534 0.141 Uiso 1 1 calc R
H47B H 0.4023 0.3286 0.2564 0.141 Uiso 1 1 calc R
C48 C 0.3611(9) 0.3556(6) 0.1885(5) 0.118(3) Uani 1 1 d D
H48A H 0.3308 0.3354 0.1697 0.141 Uiso 1 1 calc R
H48B H 0.3971 0.3466 0.1701 0.141 Uiso 1 1 calc R
C49 C 0.3503(9) 0.4149(6) 0.1832(6) 0.118(3) Uani 1 1 d D
H49A H 0.3822 0.4335 0.1654 0.141 Uiso 1 1 calc R
H49B H 0.3157 0.4220 0.1618 0.141 Uiso 1 1 calc R
C50 C 0.3439(9) 0.4318(7) 0.2413(6) 0.118(3) Uani 1 1 d .
H50A H 0.3740 0.4575 0.2512 0.141 Uiso 1 1 calc R
H50B H 0.3073 0.4500 0.2464 0.141 Uiso 1 1 calc R
C51 C 0.2678(12) 0.2601(7) 0.4151(11) 0.173(6) Uani 1 1 d .
H51A H 0.2453 0.2741 0.4463 0.208 Uiso 1 1 calc R
H51B H 0.3072 0.2556 0.4272 0.208 Uiso 1 1 calc R
C52 C 0.2435(11) 0.2071(7) 0.3931(10) 0.173(6) Uani 1 1 d .
H52A H 0.2735 0.1837 0.3782 0.208 Uiso 1 1 calc R
H52B H 0.2232 0.1875 0.4225 0.208 Uiso 1 1 calc R
C53 C 0.2057(10) 0.2242(7) 0.3500(10) 0.173(6) Uani 1 1 d D
H53A H 0.1704 0.2388 0.3656 0.208 Uiso 1 1 calc R
H53B H 0.1966 0.1942 0.3247 0.208 Uiso 1 1 calc R
C54 C 0.2385(11) 0.2670(7) 0.3212(10) 0.173(6) Uani 1 1 d D
H54A H 0.2673 0.2513 0.2966 0.208 Uiso 1 1 calc R
H54B H 0.2137 0.2909 0.2995 0.208 Uiso 1 1 calc R
C55 C 0.9966(8) 0.5415(8) 0.5805(9) 0.133(7) Uani 1 1 d D
H55A H 0.9843 0.5728 0.6027 0.160 Uiso 1 1 calc R
H55B H 1.0097 0.5542 0.5440 0.160 Uiso 1 1 calc R
C56 C 1.0416(8) 0.5103(8) 0.6097(9) 0.147(8) Uani 1 1 d D
H56A H 1.0701 0.4980 0.5828 0.176 Uiso 1 1 calc R
H56B H 1.0604 0.5336 0.6373 0.176 Uiso 1 1 calc R
C57 C 1.0156(7) 0.4634(8) 0.6376(8) 0.126(7) Uani 1 1 d D
H57A H 1.0395 0.4309 0.6350 0.151 Uiso 1 1 calc R
H57B H 1.0069 0.4710 0.6768 0.151 Uiso 1 1 calc R
C58 C 0.9643(9) 0.4584(9) 0.6039(10) 0.146(8) Uani 1 1 d .
H58A H 0.9689 0.4278 0.5782 0.176 Uiso 1 1 calc R
H58B H 0.9324 0.4498 0.6287 0.176 Uiso 1 1 calc R
C59 C 0.8098(9) 0.4620(12) 0.6315(7) 0.176(5) Uani 1 1 d D
H59A H 0.8359 0.4886 0.6478 0.212 Uiso 1 1 calc R
H59B H 0.8289 0.4267 0.6289 0.212 Uiso 1 1 calc R
C60 C 0.7569(8) 0.4580(13) 0.6642(9) 0.176(5) Uani 1 1 d D
H60A H 0.7543 0.4897 0.6888 0.212 Uiso 1 1 calc R
H60B H 0.7591 0.4256 0.6880 0.212 Uiso 1 1 calc R
C61 C 0.7042(8) 0.4547(12) 0.6305(8) 0.176(5) Uani 1 1 d D
H61A H 0.6913 0.4173 0.6248 0.212 Uiso 1 1 calc R
H61B H 0.6734 0.4769 0.6459 0.212 Uiso 1 1 calc R
C62 C 0.7284(7) 0.4778(13) 0.5817(9) 0.176(5) Uani 1 1 d D
H62A H 0.7145 0.5152 0.5779 0.212 Uiso 1 1 calc R
H62B H 0.7149 0.4573 0.5493 0.212 Uiso 1 1 calc R
C63 C 0.7961(10) 0.6213(14) 0.5236(15) 0.118(11) Uiso 0.50 1 d PD
C63' C 0.827(2) 0.6139(18) 0.5668(14) 0.19(2) Uiso 0.50 1 d PD
C64 C 0.807(2) 0.6807(15) 0.527(2) 0.177(19) Uiso 0.50 1 d PD
C64' C 0.8063(18) 0.6718(15) 0.5680(16) 0.127(12) Uiso 0.50 1 d PD
C65 C 0.8521(13) 0.6816(12) 0.5709(12) 0.090(8) Uiso 0.50 1 d PD
C65' C 0.8418(19) 0.6967(16) 0.5239(19) 0.149(16) Uiso 0.50 1 d PD
C66 C 0.8864(16) 0.6330(16) 0.5561(19) 0.167(18) Uiso 0.50 1 d PD
C66' C 0.8844(14) 0.6541(11) 0.5125(18) 0.123(12) Uiso 0.50 1 d PD

loop_
_atom_site_aniso_label
_atom_site_aniso_U_11
_atom_site_aniso_U_22
_atom_site_aniso_U_33
_atom_site_aniso_U_23
_atom_site_aniso_U_13
_atom_site_aniso_U_12
La1 0.0582(3) 0.0388(2) 0.0414(3) -0.0053(2) -0.0126(2) 0.0081(2)
K1 0.0490(15) 0.0537(15) 0.0441(13) -0.0109(11) 0.000 0.000
K2 0.065(2) 0.071(2) 0.072(2) 0.0107(17) 0.000 0.000
O1 0.062(4) 0.044(3) 0.059(4) -0.001(3) -0.013(3) 0.007(3)
O2 0.051(4) 0.059(4) 0.049(3) 0.010(3) -0.010(3) -0.018(3)
O3 0.056(4) 0.051(4) 0.046(3) -0.011(3) -0.011(3) -0.001(3)
O4 0.052(4) 0.044(3) 0.044(3) 0.007(3) 0.005(3) 0.004(3)
O5 0.119(7) 0.100(6) 0.048(4) -0.024(4) -0.014(4) 0.055(6)
O6 0.117(7) 0.040(4) 0.110(7) -0.009(4) -0.057(6) -0.004(4)
O7 0.090(7) 0.119(8) 0.139(10) 0.036(7) -0.040(7) -0.010(6)
O8 0.106(8) 0.172(11) 0.089(7) 0.016(7) 0.010(6) -0.037(7)
C1 0.040(5) 0.041(5) 0.069(6) -0.002(4) 0.000(4) 0.005(4)
C2 0.048(6) 0.068(7) 0.074(7) 0.006(5) -0.007(5) 0.014(5)
C3 0.057(7) 0.093(9) 0.086(9) 0.007(7) 0.006(6) 0.044(6)
C4 0.081(9) 0.117(11) 0.070(8) 0.030(7) -0.013(7) 0.048(8)
C5 0.031(5) 0.149(12) 0.057(6) 0.007(7) -0.002(4) 0.018(6)
C6 0.035(5) 0.077(7) 0.051(5) 0.009(5) 0.002(4) -0.003(4)
C7 0.045(5) 0.037(4) 0.050(5) 0.002(4) -0.002(4) -0.002(4)
C8 0.055(5) 0.036(5) 0.054(5) 0.001(4) 0.002(4) -0.011(4)
C9 0.066(6) 0.042(5) 0.049(5) 0.000(4) 0.010(4) -0.004(4)
C10 0.090(8) 0.043(5) 0.048(6) 0.011(4) 0.015(5) 0.008(5)
C11 0.067(6) 0.046(5) 0.043(5) 0.004(4) 0.000(5) 0.028(5)
C12 0.048(5) 0.033(4) 0.056(5) -0.008(3) 0.002(4) 0.005(4)
C13 0.042(5) 0.059(6) 0.036(4) 0.004(4) -0.005(4) -0.008(4)
C14 0.087(8) 0.066(7) 0.082(8) -0.018(7) 0.001(7) 0.042(6)
C15 0.184(17) 0.096(10) 0.108(12) -0.004(9) 0.026(12) 0.095(12)
C16 0.126(12) 0.093(10) 0.070(8) 0.008(7) 0.012(8) 0.037(9)
C17 0.103(11) 0.083(9) 0.124(12) -0.034(9) -0.022(9) 0.034(8)
C18 0.122(15) 0.23(2) 0.116(14) 0.059(15) 0.016(11) 0.105(16)
C19 0.049(6) 0.061(6) 0.065(6) -0.004(5) -0.008(5) -0.027(5)
C20 0.070(7) 0.089(8) 0.068(7) 0.003(6) 0.012(6) -0.036(6)
C21 0.035(6) 0.082(9) 0.170(14) 0.054(9) -0.006(7) -0.010(6)
C22 0.066(8) 0.143(12) 0.060(7) -0.011(7) -0.011(6) -0.042(8)
C23 0.163(15) 0.088(9) 0.068(8) 0.041(7) 0.053(9) 0.043(10)
C24 0.053(6) 0.055(5) 0.046(5) 0.003(4) -0.011(4) 0.009(5)
C25 0.041(5) 0.069(6) 0.047(5) -0.002(4) -0.013(4) 0.000(4)
C26 0.046(5) 0.082(7) 0.043(5) 0.007(5) -0.011(4) 0.012(5)
C27 0.047(5) 0.064(6) 0.058(6) 0.003(5) -0.006(5) 0.027(5)
C28 0.057(7) 0.060(6) 0.057(6) 0.000(5) -0.005(5) 0.015(5)
C29 0.044(5) 0.058(6) 0.034(4) -0.010(4) 0.001(4) 0.015(4)
C30 0.044(5) 0.040(4) 0.034(5) -0.005(3) 0.002(3) 0.005(4)
C31 0.056(6) 0.060(6) 0.032(4) 0.004(4) 0.001(4) 0.003(4)
C32 0.049(6) 0.083(8) 0.060(6) 0.013(5) 0.011(5) -0.005(5)
C33 0.083(8) 0.073(7) 0.067(7) 0.025(6) 0.004(6) 0.013(6)
C34 0.070(8) 0.065(7) 0.062(6) 0.006(5) 0.000(5) 0.022(5)
C35 0.056(6) 0.040(4) 0.045(5) -0.001(3) -0.007(4) 0.005(4)
C36 0.048(5) 0.055(5) 0.054(6) -0.008(5) -0.009(5) 0.005(4)
C37 0.065(7) 0.072(7) 0.064(6) -0.017(6) -0.021(5) -0.001(5)
C38 0.077(8) 0.090(9) 0.080(8) -0.027(7) -0.035(6) 0.003(7)
C39 0.081(7) 0.073(7) 0.075(7) -0.021(5) -0.032(7) 0.007(7)
C40 0.098(10) 0.071(7) 0.078(8) -0.006(6) -0.028(7) -0.015(7)
C41 0.073(7) 0.085(8) 0.087(8) 0.010(7) -0.019(6) 0.021(7)
C42 0.060(6) 0.064(6) 0.041(5) 0.005(4) 0.007(4) -0.003(5)
C43 0.054(6) 0.093(8) 0.069(7) 0.007(6) 0.018(5) -0.026(6)
C44 0.046(6) 0.111(9) 0.044(6) 0.002(5) -0.009(5) 0.016(6)
C45 0.069(7) 0.054(6) 0.099(9) -0.008(6) -0.005(6) 0.018(5)
C46 0.108(12) 0.182(18) 0.119(13) 0.108(13) 0.014(10) 0.026(12)
C47 0.161(8) 0.130(6) 0.063(4) -0.017(5) 0.013(5) 0.034(6)
C48 0.161(8) 0.130(6) 0.063(4) -0.017(5) 0.013(5) 0.034(6)
C49 0.161(8) 0.130(6) 0.063(4) -0.017(5) 0.013(5) 0.034(6)
C50 0.161(8) 0.130(6) 0.063(4) -0.017(5) 0.013(5) 0.034(6)
C51 0.235(14) 0.084(6) 0.201(12) -0.002(7) -0.099(10) -0.039(7)
C52 0.235(14) 0.084(6) 0.201(12) -0.002(7) -0.099(10) -0.039(7)
C53 0.235(14) 0.084(6) 0.201(12) -0.002(7) -0.099(10) -0.039(7)
C54 0.235(14) 0.084(6) 0.201(12) -0.002(7) -0.099(10) -0.039(7)
C55 0.126(15) 0.129(15) 0.144(17) 0.025(13) 0.009(13) -0.049(13)
C56 0.114(14) 0.172(19) 0.154(19) 0.042(15) -0.051(14) -0.049(14)
C57 0.079(10) 0.181(18) 0.118(14) 0.043(13) -0.024(9) -0.003(11)
C58 0.131(16) 0.135(16) 0.17(2) 0.019(15) -0.035(15) 0.018(13)
C59 0.137(9) 0.290(15) 0.102(7) 0.030(9) 0.007(6) -0.050(11)
C60 0.137(9) 0.290(15) 0.102(7) 0.030(9) 0.007(6) -0.050(11)
C61 0.137(9) 0.290(15) 0.102(7) 0.030(9) 0.007(6) -0.050(11)
C62 0.137(9) 0.290(15) 0.102(7) 0.030(9) 0.007(6) -0.050(11)

loop_
_atom_type_symbol
_atom_type_description
_atom_type_scat_dispersion_real
_atom_type_scat_dispersion_imag
_atom_type_scat_source
C C 0.0033 0.0016 'International Tables Vol C Tables 4.2.6.8 and 6.1.1.4'
H H 0.0000 0.0000 'International Tables Vol C Tables 4.2.6.8 and 6.1.1.4'
La La -0.2871 2.4523 'International Tables Vol C Tables 4.2.6.8 and 6.1.1.4'
O O 0.0106 0.0060 'International Tables Vol C Tables 4.2.6.8 and 6.1.1.4'
K K 0.2009 0.2494 'International Tables Vol C Tables 4.2.6.8 and 6.1.1.4'

loop_
_geom_angle_atom_site_label_1
_geom_angle_atom_site_label_2
_geom_angle_atom_site_label_3
_geom_angle
_geom_angle_site_symmetry_1
_geom_angle_site_symmetry_3
O2 La1 O1 92.3(2) . .
O2 La1 O4 85.1(2) . .
O1 La1 O4 94.8(2) . .
O2 La1 O3 96.7(2) . .
O1 La1 O3 164.0(2) . .
O4 La1 O3 99.2(2) . .
O2 La1 O5 176.2(2) . .
O1 La1 O5 91.0(2) . .
O4 La1 O5 96.5(3) . .
O3 La1 O5 79.7(2) . .
O2 La1 O6 89.8(3) . .
O1 La1 O6 77.7(2) . .
O4 La1 O6 170.8(2) . .
O3 La1 O6 89.0(2) . .
O5 La1 O6 89.0(3) . .
O2 La1 K1 44.61(16) . .
O1 La1 K1 98.51(16) . .
O4 La1 K1 40.77(15) . .
O3 La1 K1 97.22(15) . .
O5 La1 K1 136.6(2) . .
O6 La1 K1 134.4(2) . .
O4 K1 O4 135.2(3) 2_566 .
O4 K1 O2 129.45(17) 2_566 .
O4 K1 O2 68.60(18) . .
O4 K1 O2 68.60(18) 2_566 2_566
O4 K1 O2 129.45(17) . 2_566
O2 K1 O2 138.4(3) . 2_566
O4 K1 C7 107.3(2) 2_566 .
O4 K1 C7 86.8(2) . .
O2 K1 C7 22.48(19) . .
O2 K1 C7 134.4(2) 2_566 .
O4 K1 C7 86.8(2) 2_566 2_566
O4 K1 C7 107.3(2) . 2_566
O2 K1 C7 134.4(2) . 2_566
O2 K1 C7 22.48(19) 2_566 2_566
C7 K1 C7 143.2(3) . 2_566
O4 K1 C13 74.14(19) 2_566 2_566
O4 K1 C13 87.5(2) . 2_566
O2 K1 C13 154.37(19) . 2_566
O2 K1 C13 52.73(19) 2_566 2_566
C7 K1 C13 172.9(2) . 2_566
C7 K1 C13 43.2(2) 2_566 2_566
O4 K1 C36 53.4(2) 2_566 2_566
O4 K1 C36 151.7(2) . 2_566
O2 K1 C36 86.5(2) . 2_566
O2 K1 C36 78.24(19) 2_566 2_566
C7 K1 C36 66.1(2) . 2_566
C7 K1 C36 99.7(2) 2_566 2_566
C13 K1 C36 118.9(2) 2_566 2_566
O4 K1 C30 20.08(18) 2_566 2_566
O4 K1 C30 132.7(2) . 2_566
O2 K1 C30 109.48(18) . 2_566
O2 K1 C30 84.84(18) 2_566 2_566
C7 K1 C30 87.5(2) . 2_566
C7 K1 C30 105.1(2) 2_566 2_566
C13 K1 C30 93.3(2) 2_566 2_566
C36 K1 C30 42.9(2) 2_566 2_566
O4 K1 C30 132.7(2) 2_566 .
O4 K1 C30 20.08(18) . .
O2 K1 C30 84.84(18) . .
O2 K1 C30 109.47(18) 2_566 .
C7 K1 C30 105.1(2) . .
C7 K1 C30 87.5(2) 2_566 .
C13 K1 C30 69.9(2) 2_566 .
C36 K1 C30 171.2(2) 2_566 .
C30 K1 C30 139.9(3) 2_566 .
O4 K1 La1 34.47(13) 2_566 2_566
O4 K1 La1 147.20(15) . 2_566
O2 K1 La1 144.18(14) . 2_566
O2 K1 La1 34.31(12) 2_566 2_566
C7 K1 La1 124.69(16) . 2_566
C7 K1 La1 54.37(15) 2_566 2_566
C13 K1 La1 60.38(14) 2_566 2_566
C36 K1 La1 58.61(15) 2_566 2_566
C30 K1 La1 50.87(14) 2_566 2_566
C30 K1 La1 130.21(14) . 2_566
O4 K1 La1 147.20(15) 2_566 .
O4 K1 La1 34.47(13) . .
O2 K1 La1 34.31(12) . .
O2 K1 La1 144.18(14) 2_566 .
C7 K1 La1 54.37(15) . .
C7 K1 La1 124.69(16) 2_566 .
C13 K1 La1 120.79(15) 2_566 .
C36 K1 La1 120.33(15) 2_566 .
C30 K1 La1 130.21(14) 2_566 .
C30 K1 La1 50.87(14) . .
La1 K1 La1 177.56(9) 2_566 .
O9 K2 O9 168.1(6) 2_566 .
O9 K2 O8 91.4(4) 2_566 2_566
O9 K2 O8 80.7(4) . 2_566
O9 K2 O8 80.7(4) 2_566 .
O9 K2 O8 91.4(4) . .
O8 K2 O8 97.3(5) 2_566 .
O9 K2 O7 101.0(4) 2_566 .
O9 K2 O7 87.9(4) . .
O8 K2 O7 165.9(4) 2_566 .
O8 K2 O7 91.2(4) . .
O9 K2 O7 87.9(4) 2_566 2_566
O9 K2 O7 101.0(4) . 2_566
O8 K2 O7 91.2(4) 2_566 2_566
O8 K2 O7 165.9(4) . 2_566
O7 K2 O7 82.8(6) . 2_566
O9 K2 C63' 23.5(6) 2_566 2_566
O9 K2 C63' 149.4(8) . 2_566
O8 K2 C63' 68.8(8) 2_566 2_566
O8 K2 C63' 90.1(10) . 2_566
O7 K2 C63' 122.6(8) . 2_566
O7 K2 C63' 82.5(10) 2_566 2_566
O9 K2 C63 22.5(5) 2_566 2_566
O9 K2 C63 145.6(6) . 2_566
O8 K2 C63 74.8(6) 2_566 2_566
O8 K2 C63 68.7(6) . 2_566
O7 K2 C63 118.9(6) . 2_566
O7 K2 C63 103.1(6) 2_566 2_566
C63' K2 C63 21.5(10) 2_566 2_566
C1 O1 La1 156.4(6) . .
C7 O2 La1 138.9(6) . .
C7 O2 K1 103.7(5) . .
La1 O2 K1 101.1(2) . .
C24 O3 La1 154.9(6) . .
C30 O4 La1 121.7(5) . .
C30 O4 K1 116.4(5) . .
La1 O4 K1 104.8(2) . .
C47 O5 C50 110.5(9) . .
C47 O5 La1 129.8(9) . .
C50 O5 La1 119.0(7) . .
C54 O6 C51 110.0(11) . .
C54 O6 La1 134.1(9) . .
C51 O6 La1 115.8(8) . .
C58 O7 C55 108.8(13) . .
C58 O7 K2 120.2(11) . .
C55 O7 K2 129.5(10) . .
C59 O8 C62 108.2(14) . .
C59 O8 K2 119.2(11) . .
C62 O8 K2 132.5(10) . .
C63' O9 C66' 97(3) . .
C63' O9 C66 64(3) . .
C66' O9 C66 48(2) . .
C63' O9 C63 53(2) . .
C66' O9 C63 103(2) . .
C66 O9 C63 105(2) . .
C63' O9 K2 109.7(19) . .
C66' O9 K2 142.5(16) . .
C66 O9 K2 121.9(17) . .
C63 O9 K2 114.0(16) . .
O1 C1 C6 120.2(8) . .
O1 C1 C2 121.7(9) . .
C6 C1 C2 118.1(9) . .
C3 C2 C1 119.2(11) . .
C3 C2 C14 119.5(10) . .
C1 C2 C14 121.2(9) . .
C4 C3 C2 122.1(10) . .
C4 C3 H3 118.9 . .
C2 C3 H3 118.9 . .
C3 C4 C5 118.8(10) . .
C3 C4 C18 118.9(13) . .
C5 C4 C18 122.2(13) . .
C6 C5 C4 120.6(11) . .
C6 C5 H5 119.7 . .
C4 C5 H5 119.7 . .
C5 C6 C1 121.2(10) . .
C5 C6 C13 118.8(10) . .
C1 C6 C13 120.0(8) . .
O2 C7 C12 119.6(8) . .
O2 C7 C8 119.5(8) . .
C12 C7 C8 120.8(8) . .
O2 C7 K1 53.8(4) . .
C12 C7 K1 90.0(5) . .
C8 C7 K1 123.5(6) . .
C9 C8 C7 116.8(9) . .
C9 C8 C19 119.3(8) . .
C7 C8 C19 123.8(8) . .
C10 C9 C8 122.4(9) . .
C10 C9 H9 118.8 . .
C8 C9 H9 118.8 . .
C9 C10 C11 119.2(8) . .
C9 C10 C23 120.8(11) . .
C11 C10 C23 120.0(11) . .
C12 C11 C10 122.4(9) . .
C12 C11 H11 118.8 . .
C10 C11 H11 118.8 . .
C11 C12 C7 118.3(9) . .
C11 C12 C13 120.3(9) . .
C7 C12 C13 121.4(8) . .
C12 C13 C6 112.2(7) . .
C12 C13 H13A 109.2 . .
C6 C13 H13A 109.2 . .
C12 C13 H13B 109.2 . .
C6 C13 H13B 109.2 . .
H13A C13 H13B 107.9 . .
C17 C14 C16 110.7(12) . .
C17 C14 C2 112.5(11) . .
C16 C14 C2 109.3(10) . .
C17 C14 C15 107.7(12) . .
C16 C14 C15 104.5(12) . .
C2 C14 C15 111.8(11) . .
C14 C15 H15A 109.5 . .
C14 C15 H15B 109.5 . .
H15A C15 H15B 109.5 . .
C14 C15 H15C 109.5 . .
H15A C15 H15C 109.5 . .
H15B C15 H15C 109.5 . .
C14 C16 H16A 109.5 . .
C14 C16 H16B 109.5 . .
H16A C16 H16B 109.5 . .
C14 C16 H16C 109.5 . .
H16A C16 H16C 109.5 . .
H16B C16 H16C 109.5 . .
C14 C17 H17A 109.5 . .
C14 C17 H17B 109.5 . .
H17A C17 H17B 109.5 . .
C14 C17 H17C 109.5 . .
H17A C17 H17C 109.5 . .
H17B C17 H17C 109.5 . .
C4 C18 H18A 109.5 . .
C4 C18 H18B 109.5 . .
H18A C18 H18B 109.5 . .
C4 C18 H18C 109.5 . .
H18A C18 H18C 109.5 . .
H18B C18 H18C 109.5 . .
C20 C19 C8 114.3(9) . .
C20 C19 C21 110.2(10) . .
C8 C19 C21 110.4(8) . .
C20 C19 C22 105.9(8) . .
C8 C19 C22 109.7(10) . .
C21 C19 C22 105.8(11) . .
C19 C20 H20A 109.5 . .
C19 C20 H20B 109.5 . .
H20A C20 H20B 109.5 . .
C19 C20 H20C 109.5 . .
H20A C20 H20C 109.5 . .
H20B C20 H20C 109.5 . .
C19 C21 H21A 109.5 . .
C19 C21 H21B 109.5 . .
H21A C21 H21B 109.5 . .
C19 C21 H21C 109.5 . .
H21A C21 H21C 109.5 . .
H21B C21 H21C 109.5 . .
C19 C22 H22A 109.5 . .
C19 C22 H22B 109.5 . .
H22A C22 H22B 109.5 . .
C19 C22 H22C 109.5 . .
H22A C22 H22C 109.5 . .
H22B C22 H22C 109.5 . .
C10 C23 H23A 109.5 . .
C10 C23 H23B 109.5 . .
H23A C23 H23B 109.5 . .
C10 C23 H23C 109.5 . .
H23A C23 H23C 109.5 . .
H23B C23 H23C 109.5 . .
O3 C24 C29 119.0(8) . .
O3 C24 C25 121.6(8) . .
C29 C24 C25 119.4(8) . .
C26 C25 C24 116.8(9) . .
C26 C25 C37 121.5(8) . .
C24 C25 C37 121.7(9) . .
C25 C26 C27 124.2(9) . .
C25 C26 H26 117.9 . .
C27 C26 H26 117.9 . .
C28 C27 C26 117.1(9) . .
C28 C27 C41 120.9(10) . .
C26 C27 C41 121.8(9) . .
C27 C28 C29 120.2(10) . .
C27 C28 H28 119.9 . .
C29 C28 H28 119.9 . .
C24 C29 C28 122.1(9) . .
C24 C29 C36 120.0(8) . .
C28 C29 C36 117.9(8) . .
O4 C30 C31 123.2(8) . .
O4 C30 C35 119.7(8) . .
C31 C30 C35 117.1(8) . .
O4 C30 K1 43.5(4) . .
C31 C30 K1 131.1(6) . .
C35 C30 K1 95.6(5) . .
C32 C31 C30 120.7(9) . .
C32 C31 C42 119.1(9) . .
C30 C31 C42 120.2(8) . .
C31 C32 C33 120.6(10) . .
C31 C32 H32 119.7 . .
C33 C32 H32 119.7 . .
C34 C33 C32 118.7(10) . .
C34 C33 C46 119.9(11) . .
C32 C33 C46 121.3(11) . .
C33 C34 C35 122.2(10) . .
C33 C34 H34 118.9 . .
C35 C34 H34 118.9 . .
C34 C35 C30 120.3(9) . .
C34 C35 C36 118.9(9) . .
C30 C35 C36 120.5(8) . .
C35 C36 C29 115.8(8) . .
C35 C36 H36A 108.3 . .
C29 C36 H36A 108.3 . .
C35 C36 H36B 108.3 . .
C29 C36 H36B 108.3 . .
H36A C36 H36B 107.4 . .
C39 C37 C40 109.2(10) . .
C39 C37 C25 110.9(9) . .
C40 C37 C25 110.3(9) . .
C39 C37 C38 105.9(9) . .
C40 C37 C38 109.5(10) . .
C25 C37 C38 110.9(9) . .
C37 C38 H38A 109.5 . .
C37 C38 H38B 109.5 . .
H38A C38 H38B 109.5 . .
C37 C38 H38C 109.5 . .
H38A C38 H38C 109.5 . .
H38B C38 H38C 109.5 . .
C37 C39 H39A 109.5 . .
C37 C39 H39B 109.5 . .
H39A C39 H39B 109.5 . .
C37 C39 H39C 109.5 . .
H39A C39 H39C 109.5 . .
H39B C39 H39C 109.5 . .
C37 C40 H40A 109.5 . .
C37 C40 H40B 109.5 . .
H40A C40 H40B 109.5 . .
C37 C40 H40C 109.5 . .
H40A C40 H40C 109.5 . .
H40B C40 H40C 109.5 . .
C27 C41 H41A 109.5 . .
C27 C41 H41B 109.5 . .
H41A C41 H41B 109.5 . .
C27 C41 H41C 109.5 . .
H41A C41 H41C 109.5 . .
H41B C41 H41C 109.5 . .
C45 C42 C31 111.3(9) . .
C45 C42 C43 107.1(9) . .
C31 C42 C43 113.8(8) . .
C45 C42 C44 109.7(9) . .
C31 C42 C44 109.5(8) . .
C43 C42 C44 105.2(9) . .
C42 C43 H43A 109.5 . .
C42 C43 H43B 109.5 . .
H43A C43 H43B 109.5 . .
C42 C43 H43C 109.5 . .
H43A C43 H43C 109.5 . .
H43B C43 H43C 109.5 . .
C42 C44 H44A 109.5 . .
C42 C44 H44B 109.5 . .
H44A C44 H44B 109.5 . .
C42 C44 H44C 109.5 . .
H44A C44 H44C 109.5 . .
H44B C44 H44C 109.5 . .
C42 C45 H45A 109.5 . .
C42 C45 H45B 109.5 . .
H45A C45 H45B 109.5 . .
C42 C45 H45C 109.5 . .
H45A C45 H45C 109.5 . .
H45B C45 H45C 109.5 . .
C33 C46 H46A 109.5 . .
C33 C46 H46B 109.5 . .
H46A C46 H46B 109.5 . .
C33 C46 H46C 109.5 . .
H46A C46 H46C 109.5 . .
H46B C46 H46C 109.5 . .
O5 C47 C48 105.7(12) . .
O5 C47 H47A 110.6 . .
C48 C47 H47A 110.6 . .
O5 C47 H47B 110.6 . .
C48 C47 H47B 110.6 . .
H47A C47 H47B 108.7 . .
C47 C48 C49 111.0(13) . .
C47 C48 H48A 109.4 . .
C49 C48 H48A 109.4 . .
C47 C48 H48B 109.4 . .
C49 C48 H48B 109.4 . .
H48A C48 H48B 108.0 . .
C50 C49 C48 102.5(13) . .
C50 C49 H49A 111.3 . .
C48 C49 H49A 111.3 . .
C50 C49 H49B 111.3 . .
C48 C49 H49B 111.3 . .
H49A C49 H49B 109.2 . .
O5 C50 C49 109.3(13) . .
O5 C50 H50A 109.8 . .
C49 C50 H50A 109.8 . .
O5 C50 H50B 109.8 . .
C49 C50 H50B 109.8 . .
H50A C50 H50B 108.3 . .
O6 C51 C52 102.5(16) . .
O6 C51 H51A 111.3 . .
C52 C51 H51A 111.3 . .
O6 C51 H51B 111.3 . .
C52 C51 H51B 111.3 . .
H51A C51 H51B 109.2 . .
C53 C52 C51 103.5(16) . .
C53 C52 H52A 111.1 . .
C51 C52 H52A 111.1 . .
C53 C52 H52B 111.1 . .
C51 C52 H52B 111.1 . .
H52A C52 H52B 109.0 . .
C52 C53 C54 102.7(19) . .
C52 C53 H53A 111.2 . .
C54 C53 H53A 111.2 . .
C52 C53 H53B 111.2 . .
C54 C53 H53B 111.2 . .
H53A C53 H53B 109.1 . .
O6 C54 C53 102.2(16) . .
O6 C54 H54A 111.3 . .
C53 C54 H54A 111.3 . .
O6 C54 H54B 111.3 . .
C53 C54 H54B 111.3 . .
H54A C54 H54B 109.2 . .
O7 C55 C56 103.5(13) . .
O7 C55 H55A 111.1 . .
C56 C55 H55A 111.1 . .
O7 C55 H55B 111.1 . .
C56 C55 H55B 111.1 . .
H55A C55 H55B 109.0 . .
C57 C56 C55 108.7(14) . .
C57 C56 H56A 110.0 . .
C55 C56 H56A 110.0 . .
C57 C56 H56B 110.0 . .
C55 C56 H56B 110.0 . .
H56A C56 H56B 108.3 . .
C58 C57 C56 99.4(14) . .
C58 C57 H57A 111.9 . .
C56 C57 H57A 111.9 . .
C58 C57 H57B 111.9 . .
C56 C57 H57B 111.9 . .
H57A C57 H57B 109.6 . .
O7 C58 C57 114.4(18) . .
O7 C58 H58A 108.7 . .
C57 C58 H58A 108.7 . .
O7 C58 H58B 108.7 . .
C57 C58 H58B 108.7 . .
H58A C58 H58B 107.6 . .
O8 C59 C60 102.4(16) . .
O8 C59 H59A 111.3 . .
C60 C59 H59A 111.3 . .
O8 C59 H59B 111.3 . .
C60 C59 H59B 111.3 . .
H59A C59 H59B 109.2 . .
C59 C60 C61 114.9(17) . .
C59 C60 H60A 108.5 . .
C61 C60 H60A 108.5 . .
C59 C60 H60B 108.5 . .
C61 C60 H60B 108.5 . .
H60A C60 H60B 107.5 . .
C62 C61 C60 95.3(16) . .
C62 C61 H61A 112.7 . .
C60 C61 H61A 112.7 . .
C62 C61 H61B 112.7 . .
C60 C61 H61B 112.7 . .
H61A C61 H61B 110.2 . .
C61 C62 O8 114.9(17) . .
C61 C62 H62A 108.5 . .
O8 C62 H62A 108.5 . .
C61 C62 H62B 108.5 . .
O8 C62 H62B 108.5 . .
H62A C62 H62B 107.5 . .
O9 C63 C64 98(3) . .
O9 C63' C64' 109(3) . .
C63 C64 C65 100(3) . .
C65' C64' C63' 101(3) . .
C66 C65 C64 102(3) . .
C66' C65' C64' 103(3) . .
O9 C66 C65 106(2) . .
O9 C66' C65' 105(3) . .

loop_
_geom_bond_atom_site_label_1
_geom_bond_atom_site_label_2
_geom_bond_distance
_geom_bond_site_symmetry_2
La1 O2 2.291(6) .
La1 O1 2.316(6) .
La1 O4 2.334(6) .
La1 O3 2.338(6) .
La1 O5 2.631(8) .
La1 O6 2.635(7) .
La1 K1 3.9884(5) .
K1 O4 2.694(6) 2_566
K1 O4 2.694(6) .
K1 O2 2.854(6) .
K1 O2 2.854(6) 2_566
K1 C7 3.437(9) .
K1 C7 3.437(9) 2_566
K1 C13 3.486(9) 2_566
K1 C36 3.492(10) 2_566
K1 C30 3.503(8) 2_566
K1 C30 3.503(8) .
K1 La1 3.9884(5) 2_566
K2 O9 2.623(15) 2_566
K2 O9 2.623(15) .
K2 O8 2.695(11) 2_566
K2 O8 2.695(11) .
K2 O7 2.732(10) .
K2 O7 2.732(10) 2_566
K2 C63' 3.39(3) 2_566
K2 C63 3.48(3) 2_566
O1 C1 1.346(11) .
O2 C7 1.353(11) .
O3 C24 1.360(11) .
O4 C30 1.342(10) .
O5 C47 1.405(16) .
O5 C50 1.449(19) .
O6 C54 1.45(2) .
O6 C51 1.46(2) .
O7 C58 1.34(2) .
O7 C55 1.454(19) .
O8 C59 1.378(15) .
O8 C62 1.484(15) .
O9 C63' 1.434(19) .
O9 C66' 1.442(18) .
O9 C66 1.454(19) .
O9 C63 1.460(18) .
C1 C6 1.396(14) .
C1 C2 1.404(14) .
C2 C3 1.380(15) .
C2 C14 1.563(17) .
C3 C4 1.354(17) .
C3 H3 0.9500 .
C4 C5 1.393(18) .
C4 C18 1.580(18) .
C5 C6 1.353(15) .
C5 H5 0.9500 .
C6 C13 1.523(14) .
C7 C12 1.418(13) .
C7 C8 1.448(13) .
C8 C9 1.421(13) .
C8 C19 1.518(14) .
C9 C10 1.374(15) .
C9 H9 0.9500 .
C10 C11 1.403(15) .
C10 C23 1.546(14) .
C11 C12 1.388(12) .
C11 H11 0.9500 .
C12 C13 1.505(13) .
C13 H13A 0.9900 .
C13 H13B 0.9900 .
C14 C17 1.502(19) .
C14 C16 1.518(19) .
C14 C15 1.582(15) .
C15 H15A 0.9800 .
C15 H15B 0.9800 .
C15 H15C 0.9800 .
C16 H16A 0.9800 .
C16 H16B 0.9800 .
C16 H16C 0.9800 .
C17 H17A 0.9800 .
C17 H17B 0.9800 .
C17 H17C 0.9800 .
C18 H18A 0.9800 .
C18 H18B 0.9800 .
C18 H18C 0.9800 .
C19 C20 1.515(14) .
C19 C21 1.520(16) .
C19 C22 1.577(15) .
C20 H20A 0.9800 .
C20 H20B 0.9800 .
C20 H20C 0.9800 .
C21 H21A 0.9800 .
C21 H21B 0.9800 .
C21 H21C 0.9800 .
C22 H22A 0.9800 .
C22 H22B 0.9800 .
C22 H22C 0.9800 .
C23 H23A 0.9800 .
C23 H23B 0.9800 .
C23 H23C 0.9800 .
C24 C29 1.373(13) .
C24 C25 1.412(13) .
C25 C26 1.381(14) .
C25 C37 1.535(14) .
C26 C27 1.391(15) .
C26 H26 0.9500 .
C27 C28 1.378(14) .
C27 C41 1.528(14) .
C28 C29 1.382(13) .
C28 H28 0.9500 .
C29 C36 1.539(12) .
C30 C31 1.414(13) .
C30 C35 1.415(12) .
C31 C32 1.356(14) .
C31 C42 1.537(14) .
C32 C33 1.404(16) .
C32 H32 0.9500 .
C33 C34 1.350(16) .
C33 C46 1.581(16) .
C34 C35 1.357(14) .
C34 H34 0.9500 .
C35 C36 1.532(13) .
C36 H36A 0.9900 .
C36 H36B 0.9900 .
C37 C39 1.481(16) .
C37 C40 1.527(17) .
C37 C38 1.570(14) .
C38 H38A 0.9800 .
C38 H38B 0.9800 .
C38 H38C 0.9800 .
C39 H39A 0.9800 .
C39 H39B 0.9800 .
C39 H39C 0.9800 .
C40 H40A 0.9800 .
C40 H40B 0.9800 .
C40 H40C 0.9800 .
C41 H41A 0.9800 .
C41 H41B 0.9800 .
C41 H41C 0.9800 .
C42 C45 1.532(15) .
C42 C43 1.549(13) .
C42 C44 1.565(14) .
C43 H43A 0.9800 .
C43 H43B 0.9800 .
C43 H43C 0.9800 .
C44 H44A 0.9800 .
C44 H44B 0.9800 .
C44 H44C 0.9800 .
C45 H45A 0.9800 .
C45 H45B 0.9800 .
C45 H45C 0.9800 .
C46 H46A 0.9800 .
C46 H46B 0.9800 .
C46 H46C 0.9800 .
C47 C48 1.456(15) .
C47 H47A 0.9900 .
C47 H47B 0.9900 .
C48 C49 1.503(15) .
C48 H48A 0.9900 .
C48 H48B 0.9900 .
C49 C50 1.475(19) .
C49 H49A 0.9900 .
C49 H49B 0.9900 .
C50 H50A 0.9900 .
C50 H50B 0.9900 .
C51 C52 1.53(2) .
C51 H51A 0.9900 .
C51 H51B 0.9900 .
C52 C53 1.44(3) .
C52 H52A 0.9900 .
C52 H52B 0.9900 .
C53 C54 1.492(17) .
C53 H53A 0.9900 .
C53 H53B 0.9900 .
C54 H54A 0.9900 .
C54 H54B 0.9900 .
C55 C56 1.500(16) .
C55 H55A 0.9900 .
C55 H55B 0.9900 .
C56 C57 1.483(16) .
C56 H56A 0.9900 .
C56 H56B 0.9900 .
C57 C58 1.47(2) .
C57 H57A 0.9900 .
C57 H57B 0.9900 .
C58 H58A 0.9900 .
C58 H58B 0.9900 .
C59 C60 1.49(3) .
C59 H59A 0.9900 .
C59 H59B 0.9900 .
C60 C61 1.499(17) .
C60 H60A 0.9900 .
C60 H60B 0.9900 .
C61 C62 1.43(3) .
C61 H61A 0.9900 .
C61 H61B 0.9900 .
C62 H62A 0.9900 .
C62 H62B 0.9900 .
C63 C64 1.50(2) .
C63' C64' 1.52(2) .
C64 C65 1.508(19) .
C64' C65' 1.50(2) .
C65 C66 1.501(19) .
C65' C66' 1.493(19) .
